data_7060842
loop_
_publ_author_name
'Mason, Helen E.'
'Musselle-Sexton, Jake R. C.'
'Howard, Judith A. K.'
'Probert, Michael R.'
'Sparkes, Hazel A.'

_publ_section_title
;
 Structural studies into the spin crossover behaviour of Fe(abpt)2(NCS)2
 polymorphs B and D
;
_journal_issue 31
_journal_name_full 'New Journal of Chemistry'
_journal_page_first 14014
_journal_page_last 14023
_journal_paper_doi 10.1039/D1NJ02607K
_journal_volume 45
_journal_year 2021
_chemical_formula_moiety '2(C13 H10 Fe0.5 N7 S)'
_chemical_formula_sum 'C26 H20 Fe N14 S2'
_chemical_formula_weight 648.53
_space_group_crystal_system monoclinic
_space_group_IT_number 14
_space_group_name_Hall '-P 2ybc'
_space_group_name_H-M_alt 'P 1 21/c 1'
_atom_sites_solution_hydrogens mixed
_atom_sites_solution_primary direct
_audit_creation_date 2020-01-22
_audit_creation_method
;
Olex2 1.3
(compiled Nov 21 2019 18:26:39 for OlexSys, GUI svn.r6003)
;
_audit_update_record
;
2021-05-27 deposited with the CCDC.	2021-07-12 downloaded from the CCDC.
;
_cell_angle_alpha 90
_cell_angle_beta 107.6310(10)
_cell_angle_gamma 90
_cell_formula_units_Z 4
_cell_length_a 10.8072(4)
_cell_length_b 15.7062(6)
_cell_length_c 16.9907(7)
_cell_measurement_reflns_used 5297
_cell_measurement_temperature 50(2)
_cell_measurement_theta_max 28.26
_cell_measurement_theta_min 2.36
_cell_volume 2748.53(19)
_computing_molecular_graphics 'Olex2 1.3 (Dolomanov et al., 2009)'
_computing_publication_material 'Olex2 1.3 (Dolomanov et al., 2009)'
_computing_structure_refinement 'SHELXL 2017/1 (Sheldrick, 2015)'
_computing_structure_solution 'SHELXS  (Sheldrick, 2008)'
_diffrn_ambient_temperature 50(2)
_diffrn_detector 'CCD area detector'
_diffrn_detector_area_resol_mean 7.9
_diffrn_detector_type 'Bruker SMART CCD 1K area detector'
_diffrn_measured_fraction_theta_full 0.999
_diffrn_measured_fraction_theta_max 0.999
_diffrn_measurement_device 'three-circle diffractometer'
_diffrn_measurement_device_type 'Bruker SMART CCD 1K area detector'
_diffrn_measurement_method 'phi and omega scans'
_diffrn_radiation_monochromator graphite
_diffrn_radiation_probe x-ray
_diffrn_radiation_type MoK\a
_diffrn_radiation_wavelength 0.71073
_diffrn_reflns_av_R_equivalents 0.0332
_diffrn_reflns_av_unetI/netI 0.0336
_diffrn_reflns_Laue_measured_fraction_full 0.999
_diffrn_reflns_Laue_measured_fraction_max 0.999
_diffrn_reflns_limit_h_max 13
_diffrn_reflns_limit_h_min -11
_diffrn_reflns_limit_k_max 19
_diffrn_reflns_limit_k_min -19
_diffrn_reflns_limit_l_max 21
_diffrn_reflns_limit_l_min -21
_diffrn_reflns_number 18564
_diffrn_reflns_point_group_measured_fraction_full 0.999
_diffrn_reflns_point_group_measured_fraction_max 0.999
_diffrn_reflns_theta_full 26.000
_diffrn_reflns_theta_max 26.372
_diffrn_reflns_theta_min 1.806
_diffrn_source 'sealed X-ray tube'
_diffrn_source_target Mo
_exptl_absorpt_coefficient_mu 0.748
_exptl_absorpt_correction_T_max 0.8897
_exptl_absorpt_correction_T_min 0.7540
_exptl_absorpt_correction_type multi-scan
_exptl_absorpt_process_details 'SADABS-2008/1 (Bruker,2008) was used for absorption correction.'
_exptl_crystal_colour red
_exptl_crystal_colour_primary red
_exptl_crystal_density_diffrn 1.567
_exptl_crystal_description block
_exptl_crystal_F_000 1328
_exptl_crystal_size_max 0.4
_exptl_crystal_size_mid 0.24
_exptl_crystal_size_min 0.16
_refine_diff_density_max 0.324
_refine_diff_density_min -0.388
_refine_diff_density_rms 0.061
_refine_ls_extinction_method none
_refine_ls_goodness_of_fit_ref 1.042
_refine_ls_hydrogen_treatment mixed
_refine_ls_matrix_type full
_refine_ls_number_parameters 403
_refine_ls_number_reflns 5622
_refine_ls_number_restraints 0
_refine_ls_restrained_S_all 1.042
_refine_ls_R_factor_all 0.0393
_refine_ls_R_factor_gt 0.0302
_refine_ls_shift/su_max 0.001
_refine_ls_shift/su_mean 0.000
_refine_ls_structure_factor_coef Fsqd
_refine_ls_weighting_details 'w=1/[\s^2^(Fo^2^)+(0.0278P)^2^+1.9226P] where P=(Fo^2^+2Fc^2^)/3'
_refine_ls_weighting_scheme calc
_refine_ls_wR_factor_gt 0.0695
_refine_ls_wR_factor_ref 0.0730
_reflns_Friedel_coverage 0.000
_reflns_number_gt 4785
_reflns_number_total 5622
_reflns_threshold_expression 'I > 2\s(I)'
_cod_data_source_file d1nj02607k2.cif
_cod_data_source_block D_50K
_cod_depositor_comments 'Adding full bibliography for 7060820--7060846.cif.'
_cod_database_code 7060842
_shelx_shelxl_version_number 2017/1
_shelx_space_group_comment
;
The symmetry employed for this shelxl refinement is uniquely defined
by the following loop, which should always be used as a source of
symmetry information in preference to the above space-group names.
They are only intended as comments.
;
_shelx_estimated_absorpt_t_max 0.890
_shelx_estimated_absorpt_t_min 0.754
_olex2_refinement_description
;
1. Fixed Uiso
 At 1.2 times of:
  All C(H) groups, All N(H,H) groups
2.a Aromatic/amide H refined with riding coordinates:
 C2(H2), C3(H3), C4(H4), C5(H5), C15(H15), C16(H16), C17(H17), C18(H18),
 C23(H23), C24(H24), C25(H25), C26(H26), C13(H13), C12(H12), C10(H10), C11(H11)
;
_olex2_submission_special_instructions 'No special instructions were received'

loop_
_space_group_symop_operation_xyz
'x, y, z'
'-x, y+1/2, -z+1/2'
'-x, -y, -z'
'x, -y-1/2, z-1/2'

loop_
_atom_site_label
_atom_site_type_symbol
_atom_site_fract_x
_atom_site_fract_y
_atom_site_fract_z
_atom_site_U_iso_or_equiv
_atom_site_adp_type
_atom_site_occupancy
_atom_site_site_symmetry_order
_atom_site_calc_flag
_atom_site_refinement_flags_posn
_atom_site_refinement_flags_adp
_atom_site_refinement_flags_occupancy
_atom_site_disorder_assembly
_atom_site_disorder_group
Fe1 Fe 0.000000 0.500000 0.000000 0.00898(9) Uani 1 2 d S . P . .
Fe2 Fe 0.000000 0.500000 0.500000 0.00859(9) Uani 1 2 d S . P . .
S1 S -0.16973(4) 0.43297(3) 0.22736(3) 0.01279(10) Uani 1 1 d . . . . .
S2 S 0.43470(4) 0.54897(3) 0.66785(3) 0.01665(11) Uani 1 1 d . . . . .
N1 N -0.04453(15) 0.46057(10) 0.10744(9) 0.0142(3) Uani 1 1 d . . . . .
N2 N 0.13097(14) 0.59913(10) 0.07274(9) 0.0112(3) Uani 1 1 d . . . . .
N3 N 0.18805(15) 0.44104(9) 0.03942(9) 0.0116(3) Uani 1 1 d . . . . .
N4 N 0.23858(14) 0.36581(10) 0.02107(9) 0.0121(3) Uani 1 1 d . . . . .
N5 N 0.39925(14) 0.45254(10) 0.08363(9) 0.0108(3) Uani 1 1 d . . . . .
N6 N 0.52451(15) 0.48754(11) 0.12055(11) 0.0147(3) Uani 1 1 d . . . . .
H6A H 0.577(2) 0.4554(14) 0.1010(13) 0.018 Uiso 1 1 d . U . . .
H6B H 0.545(2) 0.4772(14) 0.1736(14) 0.018 Uiso 1 1 d . U . . .
N8 N 0.17545(15) 0.52414(9) 0.57078(9) 0.0112(3) Uani 1 1 d . . . . .
N9 N 0.00624(14) 0.60135(9) 0.43045(9) 0.0102(3) Uani 1 1 d . . . . .
N10 N 0.07948(14) 0.44730(9) 0.42111(9) 0.0100(3) Uani 1 1 d . . . . .
N11 N 0.12389(14) 0.36838(10) 0.40734(9) 0.0110(3) Uani 1 1 d . . . . .
N12 N 0.16876(14) 0.46123(9) 0.32264(9) 0.0098(3) Uani 1 1 d . . . . .
N13 N 0.20996(17) 0.50194(10) 0.26059(10) 0.0133(3) Uani 1 1 d . . . . .
H13A H 0.150(2) 0.4864(13) 0.2135(14) 0.016 Uiso 1 1 d . U . . .
H13B H 0.281(2) 0.4792(14) 0.2616(13) 0.016 Uiso 1 1 d . U . . .
N14 N 0.29616(14) 0.32838(10) 0.25739(9) 0.0126(3) Uani 1 1 d . . . . .
C1 C -0.09845(17) 0.44891(11) 0.15659(11) 0.0119(4) Uani 1 1 d . . . . .
C2 C 0.09410(18) 0.67604(11) 0.09114(11) 0.0119(4) Uani 1 1 d . . . . .
H2 H 0.004268 0.689736 0.073020 0.014 Uiso 1 1 calc R U . . .
C3 C 0.18093(18) 0.73682(12) 0.13549(11) 0.0140(4) Uani 1 1 d . . . . .
H3 H 0.151334 0.790887 0.147300 0.017 Uiso 1 1 calc R U . . .
C4 C 0.31145(19) 0.71653(12) 0.16193(12) 0.0160(4) Uani 1 1 d . . . . .
H4 H 0.373128 0.756978 0.191992 0.019 Uiso 1 1 calc R U . . .
C5 C 0.35222(18) 0.63677(12) 0.14443(11) 0.0148(4) Uani 1 1 d . . . . .
H5 H 0.441506 0.621635 0.162730 0.018 Uiso 1 1 calc R U . . .
C6 C 0.25940(17) 0.57979(11) 0.09959(11) 0.0111(4) Uani 1 1 d . . . . .
C7 C 0.28494(17) 0.49324(11) 0.07583(11) 0.0112(4) Uani 1 1 d . . . . .
C8 C 0.36596(17) 0.37381(12) 0.04836(11) 0.0114(4) Uani 1 1 d . . . . .
C14 C 0.28264(18) 0.53318(11) 0.61151(11) 0.0117(4) Uani 1 1 d . . . . .
C15 C -0.04043(17) 0.67911(11) 0.43730(11) 0.0116(4) Uani 1 1 d . . . . .
H15 H -0.083464 0.688119 0.477754 0.014 Uiso 1 1 calc R U . . .
C16 C -0.02862(17) 0.74717(11) 0.38779(11) 0.0120(4) Uani 1 1 d . . . . .
H16 H -0.062644 0.801475 0.394686 0.014 Uiso 1 1 calc R U . . .
C17 C 0.03342(17) 0.73485(11) 0.32820(11) 0.0118(4) Uani 1 1 d . . . . .
H17 H 0.043545 0.780692 0.294199 0.014 Uiso 1 1 calc R U . . .
C18 C 0.08048(17) 0.65437(11) 0.31908(11) 0.0120(4) Uani 1 1 d . . . . .
H18 H 0.122131 0.643810 0.278178 0.014 Uiso 1 1 calc R U . . .
C19 C 0.06535(17) 0.58994(11) 0.37090(11) 0.0104(4) Uani 1 1 d . . . . .
C20 C 0.10667(17) 0.50210(11) 0.36994(10) 0.0099(4) Uani 1 1 d . . . . .
C21 C 0.17719(17) 0.37754(11) 0.34715(11) 0.0106(4) Uani 1 1 d . . . . .
C22 C 0.23427(17) 0.30780(12) 0.31244(11) 0.0115(4) Uani 1 1 d . . . . .
C23 C 0.34343(18) 0.26363(12) 0.22393(11) 0.0151(4) Uani 1 1 d . . . . .
H23 H 0.388917 0.276848 0.185611 0.018 Uiso 1 1 calc R U . . .
C24 C 0.33024(17) 0.17872(12) 0.24161(11) 0.0142(4) Uani 1 1 d . . . . .
H24 H 0.362105 0.135057 0.214224 0.017 Uiso 1 1 calc R U . . .
C25 C 0.26921(17) 0.15897(12) 0.30045(12) 0.0148(4) Uani 1 1 d . . . . .
H25 H 0.260685 0.101457 0.315338 0.018 Uiso 1 1 calc R U . . .
C26 C 0.22122(17) 0.22444(12) 0.33684(11) 0.0134(4) Uani 1 1 d . . . . .
H26 H 0.180033 0.212904 0.377778 0.016 Uiso 1 1 calc R U . . .
N7 N 0.57791(15) 0.33465(10) 0.04385(9) 0.0142(3) Uani 1 1 d . . . . .
C9 C 0.45795(18) 0.30767(12) 0.04017(11) 0.0127(4) Uani 1 1 d . . . . .
C13 C 0.41802(19) 0.22345(13) 0.02813(12) 0.0168(4) Uani 1 1 d . . . . .
H13 H 0.332946 0.207223 0.027288 0.020 Uiso 1 1 calc R U . . .
C12 C 0.5060(2) 0.16355(13) 0.01734(12) 0.0210(4) Uani 1 1 d . . . . .
H12 H 0.481907 0.105366 0.008137 0.025 Uiso 1 1 calc R U . . .
C10 C 0.66110(19) 0.27545(13) 0.03454(11) 0.0180(4) Uani 1 1 d . . . . .
H10 H 0.746788 0.292739 0.037902 0.022 Uiso 1 1 calc R U . . .
C11 C 0.62925(19) 0.19015(13) 0.02025(12) 0.0201(4) Uani 1 1 d . . . . .
H11 H 0.691113 0.150607 0.012576 0.024 Uiso 1 1 calc R U . . .

loop_
_atom_site_aniso_label
_atom_site_aniso_U_11
_atom_site_aniso_U_22
_atom_site_aniso_U_33
_atom_site_aniso_U_23
_atom_site_aniso_U_13
_atom_site_aniso_U_12
Fe1 0.00891(18) 0.00911(18) 0.00902(17) -0.00011(14) 0.00286(14) -0.00013(14)
Fe2 0.00939(18) 0.00800(18) 0.00821(17) 0.00019(14) 0.00239(14) 0.00010(14)
S1 0.0138(2) 0.0135(2) 0.0124(2) 0.00130(18) 0.00594(18) 0.00122(18)
S2 0.0106(2) 0.0224(3) 0.0156(2) 0.0027(2) 0.00186(18) -0.00143(19)
N1 0.0156(8) 0.0139(8) 0.0131(8) 0.0012(6) 0.0044(7) 0.0008(7)
N2 0.0129(8) 0.0112(8) 0.0101(7) 0.0004(6) 0.0045(6) -0.0003(6)
N3 0.0135(8) 0.0091(7) 0.0120(7) -0.0003(6) 0.0036(6) 0.0017(6)
N4 0.0121(8) 0.0105(8) 0.0136(8) -0.0003(6) 0.0040(6) 0.0030(6)
N5 0.0088(7) 0.0109(8) 0.0119(7) 0.0000(6) 0.0019(6) 0.0000(6)
N6 0.0074(8) 0.0183(9) 0.0161(8) -0.0032(7) 0.0001(7) -0.0016(6)
N8 0.0145(8) 0.0091(8) 0.0102(7) 0.0009(6) 0.0040(7) 0.0004(6)
N9 0.0095(7) 0.0101(7) 0.0096(7) -0.0012(6) 0.0010(6) -0.0016(6)
N10 0.0096(7) 0.0084(7) 0.0107(7) -0.0003(6) 0.0012(6) 0.0003(6)
N11 0.0112(8) 0.0098(7) 0.0116(7) -0.0003(6) 0.0027(6) 0.0010(6)
N12 0.0104(7) 0.0091(7) 0.0098(7) 0.0014(6) 0.0027(6) -0.0008(6)
N13 0.0137(8) 0.0170(8) 0.0110(8) 0.0033(7) 0.0066(7) 0.0014(7)
N14 0.0121(8) 0.0135(8) 0.0119(7) -0.0001(6) 0.0031(6) 0.0017(6)
C1 0.0117(9) 0.0082(9) 0.0133(9) -0.0011(7) 0.0002(7) 0.0009(7)
C2 0.0134(9) 0.0115(9) 0.0117(8) 0.0013(7) 0.0052(7) 0.0018(7)
C3 0.0177(10) 0.0112(9) 0.0140(9) -0.0010(7) 0.0064(8) 0.0018(7)
C4 0.0176(10) 0.0132(9) 0.0160(9) -0.0020(8) 0.0032(8) -0.0033(8)
C5 0.0113(9) 0.0171(10) 0.0149(9) 0.0010(8) 0.0021(7) -0.0003(8)
C6 0.0129(9) 0.0116(9) 0.0096(8) 0.0007(7) 0.0047(7) 0.0010(7)
C7 0.0109(9) 0.0121(9) 0.0105(8) 0.0018(7) 0.0028(7) 0.0001(7)
C8 0.0132(9) 0.0125(9) 0.0083(8) 0.0011(7) 0.0029(7) -0.0001(7)
C14 0.0163(10) 0.0088(9) 0.0117(9) 0.0009(7) 0.0070(8) 0.0006(7)
C15 0.0104(9) 0.0118(9) 0.0115(9) -0.0014(7) 0.0018(7) 0.0001(7)
C16 0.0097(9) 0.0108(9) 0.0138(9) -0.0011(7) 0.0013(7) -0.0006(7)
C17 0.0109(9) 0.0116(9) 0.0107(8) 0.0015(7) 0.0002(7) -0.0020(7)
C18 0.0116(9) 0.0141(9) 0.0101(8) 0.0001(7) 0.0029(7) -0.0018(7)
C19 0.0084(8) 0.0109(9) 0.0099(8) -0.0012(7) -0.0003(7) 0.0001(7)
C20 0.0084(8) 0.0114(9) 0.0091(8) 0.0000(7) 0.0013(7) -0.0023(7)
C21 0.0088(8) 0.0108(9) 0.0098(8) 0.0007(7) -0.0007(7) -0.0003(7)
C22 0.0080(8) 0.0140(9) 0.0104(8) -0.0006(7) -0.0005(7) 0.0004(7)
C23 0.0132(9) 0.0203(10) 0.0123(9) -0.0001(8) 0.0044(7) 0.0029(8)
C24 0.0122(9) 0.0152(10) 0.0138(9) -0.0026(7) 0.0017(7) 0.0043(7)
C25 0.0111(9) 0.0120(9) 0.0181(10) -0.0005(8) -0.0005(8) 0.0014(7)
C26 0.0113(9) 0.0148(9) 0.0129(9) 0.0001(8) 0.0018(7) 0.0001(7)
N7 0.0119(8) 0.0194(8) 0.0104(7) 0.0019(7) 0.0020(6) 0.0041(7)
C9 0.0135(9) 0.0155(9) 0.0080(8) 0.0006(7) 0.0016(7) 0.0037(7)
C13 0.0145(10) 0.0182(10) 0.0154(9) -0.0020(8) 0.0012(8) 0.0024(8)
C12 0.0236(11) 0.0171(10) 0.0188(10) -0.0053(8) 0.0012(9) 0.0059(8)
C10 0.0139(10) 0.0266(11) 0.0133(9) -0.0001(8) 0.0038(8) 0.0069(8)
C11 0.0191(10) 0.0245(11) 0.0141(9) -0.0028(8) 0.0010(8) 0.0120(9)

loop_
_atom_type_symbol
_atom_type_description
_atom_type_scat_dispersion_real
_atom_type_scat_dispersion_imag
_atom_type_scat_source
C C 0.0033 0.0016 'International Tables Vol C Tables 4.2.6.8 and 6.1.1.4'
H H 0.0000 0.0000 'International Tables Vol C Tables 4.2.6.8 and 6.1.1.4'
Fe Fe 0.3463 0.8444 'International Tables Vol C Tables 4.2.6.8 and 6.1.1.4'
N N 0.0061 0.0033 'International Tables Vol C Tables 4.2.6.8 and 6.1.1.4'
S S 0.1246 0.1234 'International Tables Vol C Tables 4.2.6.8 and 6.1.1.4'

loop_
_geom_angle_atom_site_label_1
_geom_angle_atom_site_label_2
_geom_angle_atom_site_label_3
_geom_angle
_geom_angle_site_symmetry_1
_geom_angle_site_symmetry_3
_geom_angle_publ_flag
N1 Fe1 N1 180.0 3_565 . ?
N1 Fe1 N2 90.11(6) . 3_565 ?
N1 Fe1 N2 90.10(6) 3_565 . ?
N1 Fe1 N2 89.89(6) 3_565 3_565 ?
N1 Fe1 N2 89.90(6) . . ?
N1 Fe1 N3 92.62(6) 3_565 3_565 ?
N1 Fe1 N3 87.38(6) . 3_565 ?
N1 Fe1 N3 92.62(6) . . ?
N1 Fe1 N3 87.38(6) 3_565 . ?
N2 Fe1 N2 180.0 3_565 . ?
N3 Fe1 N2 104.81(6) 3_565 . ?
N3 Fe1 N2 75.19(6) 3_565 3_565 ?
N3 Fe1 N2 104.81(6) . 3_565 ?
N3 Fe1 N2 75.19(6) . . ?
N3 Fe1 N3 180.0 3_565 . ?
N8 Fe2 N8 180.0 . 3_566 ?
N8 Fe2 N9 89.48(6) . 3_566 ?
N8 Fe2 N9 89.48(6) 3_566 . ?
N8 Fe2 N9 90.52(6) 3_566 3_566 ?
N8 Fe2 N9 90.52(6) . . ?
N8 Fe2 N10 92.37(6) 3_566 . ?
N8 Fe2 N10 92.37(6) . 3_566 ?
N8 Fe2 N10 87.63(6) 3_566 3_566 ?
N8 Fe2 N10 87.63(6) . . ?
N9 Fe2 N9 180.0 3_566 . ?
N10 Fe2 N9 99.60(6) . 3_566 ?
N10 Fe2 N9 80.40(6) 3_566 3_566 ?
N10 Fe2 N9 80.40(6) . . ?
N10 Fe2 N9 99.60(6) 3_566 . ?
N10 Fe2 N10 180.0 . 3_566 ?
C1 N1 Fe1 162.78(15) . . ?
C2 N2 Fe1 125.47(12) . . ?
C2 N2 C6 118.03(16) . . ?
C6 N2 Fe1 116.49(12) . . ?
N4 N3 Fe1 134.62(11) . . ?
C7 N3 Fe1 114.69(12) . . ?
C7 N3 N4 108.96(14) . . ?
C8 N4 N3 106.39(15) . . ?
C7 N5 N6 125.26(15) . . ?
C7 N5 C8 105.67(14) . . ?
C8 N5 N6 129.06(15) . . ?
N5 N6 H6A 104.3(14) . . ?
N5 N6 H6B 107.3(14) . . ?
H6A N6 H6B 106.4(19) . . ?
C14 N8 Fe2 175.35(15) . . ?
C15 N9 Fe2 126.48(12) . . ?
C15 N9 C19 117.26(15) . . ?
C19 N9 Fe2 116.26(12) . . ?
N11 N10 Fe2 137.56(12) . . ?
C20 N10 Fe2 113.75(12) . . ?
C20 N10 N11 108.51(14) . . ?
C21 N11 N10 106.81(14) . . ?
C20 N12 N13 123.50(15) . . ?
C20 N12 C21 105.84(14) . . ?
C21 N12 N13 130.65(15) . . ?
N12 N13 H13A 103.9(13) . . ?
N12 N13 H13B 106.4(15) . . ?
H13A N13 H13B 108(2) . . ?
C23 N14 C22 116.55(16) . . ?
N1 C1 S1 178.33(17) . . ?
N2 C2 H2 118.4 . . ?
N2 C2 C3 123.14(17) . . ?
C3 C2 H2 118.4 . . ?
C2 C3 H3 120.9 . . ?
C4 C3 C2 118.23(17) . . ?
C4 C3 H3 120.9 . . ?
C3 C4 H4 120.1 . . ?
C3 C4 C5 119.80(18) . . ?
C5 C4 H4 120.1 . . ?
C4 C5 H5 120.8 . . ?
C6 C5 C4 118.40(17) . . ?
C6 C5 H5 120.8 . . ?
N2 C6 C5 122.39(16) . . ?
N2 C6 C7 111.91(15) . . ?
C5 C6 C7 125.70(16) . . ?
N3 C7 N5 108.67(15) . . ?
N3 C7 C6 120.87(16) . . ?
N5 C7 C6 130.45(16) . . ?
N4 C8 N5 110.29(16) . . ?
N4 C8 C9 124.19(17) . . ?
N5 C8 C9 125.51(16) . . ?
N8 C14 S2 178.18(18) . . ?
N9 C15 H15 118.6 . . ?
N9 C15 C16 122.86(16) . . ?
C16 C15 H15 118.6 . . ?
C15 C16 H16 120.4 . . ?
C17 C16 C15 119.20(17) . . ?
C17 C16 H16 120.4 . . ?
C16 C17 H17 120.6 . . ?
C16 C17 C18 118.88(17) . . ?
C18 C17 H17 120.6 . . ?
C17 C18 H18 120.8 . . ?
C19 C18 C17 118.49(16) . . ?
C19 C18 H18 120.8 . . ?
N9 C19 C18 123.30(16) . . ?
N9 C19 C20 110.39(15) . . ?
C18 C19 C20 126.31(16) . . ?
N10 C20 N12 109.35(15) . . ?
N10 C20 C19 118.84(16) . . ?
N12 C20 C19 131.78(16) . . ?
N11 C21 N12 109.49(15) . . ?
N11 C21 C22 124.31(16) . . ?
N12 C21 C22 126.19(16) . . ?
N14 C22 C21 117.33(16) . . ?
N14 C22 C26 123.34(17) . . ?
C26 C22 C21 119.32(16) . . ?
N14 C23 H23 117.9 . . ?
N14 C23 C24 124.19(17) . . ?
C24 C23 H23 117.9 . . ?
C23 C24 H24 120.9 . . ?
C23 C24 C25 118.29(17) . . ?
C25 C24 H24 120.9 . . ?
C24 C25 H25 120.6 . . ?
C26 C25 C24 118.74(18) . . ?
C26 C25 H25 120.6 . . ?
C22 C26 H26 120.6 . . ?
C25 C26 C22 118.79(17) . . ?
C25 C26 H26 120.6 . . ?
C10 N7 C9 116.63(17) . . ?
N7 C9 C8 116.18(16) . . ?
N7 C9 C13 123.97(17) . . ?
C13 C9 C8 119.84(17) . . ?
C9 C13 H13 121.0 . . ?
C9 C13 C12 118.08(18) . . ?
C12 C13 H13 121.0 . . ?
C13 C12 H12 120.6 . . ?
C11 C12 C13 118.77(19) . . ?
C11 C12 H12 120.6 . . ?
N7 C10 H10 118.2 . . ?
N7 C10 C11 123.59(18) . . ?
C11 C10 H10 118.2 . . ?
C12 C11 C10 118.93(18) . . ?
C12 C11 H11 120.5 . . ?
C10 C11 H11 120.5 . . ?

loop_
_geom_bond_atom_site_label_1
_geom_bond_atom_site_label_2
_geom_bond_distance
_geom_bond_site_symmetry_2
_geom_bond_publ_flag
Fe1 N1 2.1165(15) 3_565 ?
Fe1 N1 2.1165(15) . ?
Fe1 N2 2.2126(15) 3_565 ?
Fe1 N2 2.2126(15) . ?
Fe1 N3 2.1475(15) 3_565 ?
Fe1 N3 2.1475(15) . ?
Fe2 N8 1.9504(15) . ?
Fe2 N8 1.9504(15) 3_566 ?
Fe2 N9 1.9958(15) . ?
Fe2 N9 1.9958(15) 3_566 ?
Fe2 N10 1.9792(14) 3_566 ?
Fe2 N10 1.9792(14) . ?
S1 C1 1.6318(18) . ?
S2 C14 1.6509(19) . ?
N1 C1 1.169(2) . ?
N2 C2 1.338(2) . ?
N2 C6 1.358(2) . ?
N3 N4 1.376(2) . ?
N3 C7 1.326(2) . ?
N4 C8 1.319(2) . ?
N5 N6 1.419(2) . ?
N5 C7 1.361(2) . ?
N5 C8 1.374(2) . ?
N6 H6A 0.90(2) . ?
N6 H6B 0.88(2) . ?
N8 C14 1.164(2) . ?
N9 C15 1.340(2) . ?
N9 C19 1.362(2) . ?
N10 N11 1.375(2) . ?
N10 C20 1.318(2) . ?
N11 C21 1.325(2) . ?
N12 N13 1.415(2) . ?
N12 C20 1.355(2) . ?
N12 C21 1.373(2) . ?
N13 H13A 0.90(2) . ?
N13 H13B 0.84(2) . ?
N14 C22 1.344(2) . ?
N14 C23 1.340(2) . ?
C2 H2 0.9500 . ?
C2 C3 1.390(3) . ?
C3 H3 0.9500 . ?
C3 C4 1.382(3) . ?
C4 H4 0.9500 . ?
C4 C5 1.390(3) . ?
C5 H5 0.9500 . ?
C5 C6 1.387(3) . ?
C6 C7 1.468(2) . ?
C8 C9 1.473(2) . ?
C15 H15 0.9500 . ?
C15 C16 1.390(3) . ?
C16 H16 0.9500 . ?
C16 C17 1.387(3) . ?
C17 H17 0.9500 . ?
C17 C18 1.389(3) . ?
C18 H18 0.9500 . ?
C18 C19 1.383(2) . ?
C19 C20 1.452(2) . ?
C21 C22 1.466(2) . ?
C22 C26 1.393(3) . ?
C23 H23 0.9500 . ?
C23 C24 1.384(3) . ?
C24 H24 0.9500 . ?
C24 C25 1.389(3) . ?
C25 H25 0.9500 . ?
C25 C26 1.379(3) . ?
C26 H26 0.9500 . ?
N7 C9 1.347(2) . ?
N7 C10 1.336(2) . ?
C9 C13 1.387(3) . ?
C13 H13 0.9500 . ?
C13 C12 1.388(3) . ?
C12 H12 0.9500 . ?
C12 C11 1.383(3) . ?
C10 H10 0.9500 . ?
C10 C11 1.386(3) . ?
C11 H11 0.9500 . ?

loop_
_geom_hbond_atom_site_label_D
_geom_hbond_atom_site_label_H
_geom_hbond_atom_site_label_A
_geom_hbond_distance_DH
_geom_hbond_distance_HA
_geom_hbond_distance_DA
_geom_hbond_angle_DHA
_geom_hbond_site_symmetry_A
_geom_hbond_publ_flag
N6 H6A S1 0.90(2) 2.94(2) 3.3638(17) 110.6(16) 1_655 yes
N6 H6A N7 0.90(2) 2.13(2) 2.873(2) 139.4(18) . yes
N6 H6B S2 0.88(2) 2.67(2) 3.5340(18) 169.9(18) 3_666 yes

loop_
_geom_torsion_atom_site_label_1
_geom_torsion_atom_site_label_2
_geom_torsion_atom_site_label_3
_geom_torsion_atom_site_label_4
_geom_torsion
_geom_torsion_site_symmetry_1
_geom_torsion_site_symmetry_2
_geom_torsion_site_symmetry_3
_geom_torsion_site_symmetry_4
_geom_torsion_publ_flag
Fe1 N2 C2 C3 -178.42(13) . . . . ?
Fe1 N2 C6 C5 178.74(13) . . . . ?
Fe1 N2 C6 C7 -1.61(18) . . . . ?
Fe1 N3 N4 C8 164.77(13) . . . . ?
Fe1 N3 C7 N5 -168.78(11) . . . . ?
Fe1 N3 C7 C6 10.4(2) . . . . ?
Fe2 N9 C15 C16 178.00(13) . . . . ?
Fe2 N9 C19 C18 -178.32(14) . . . . ?
Fe2 N9 C19 C20 2.48(18) . . . . ?
Fe2 N10 N11 C21 -174.68(13) . . . . ?
Fe2 N10 C20 N12 175.68(11) . . . . ?
Fe2 N10 C20 C19 -6.0(2) . . . . ?
N2 C2 C3 C4 -0.2(3) . . . . ?
N2 C6 C7 N3 -5.9(2) . . . . ?
N2 C6 C7 N5 173.15(17) . . . . ?
N3 N4 C8 N5 -0.27(19) . . . . ?
N3 N4 C8 C9 -179.15(16) . . . . ?
N4 N3 C7 N5 -1.49(19) . . . . ?
N4 N3 C7 C6 177.71(15) . . . . ?
N4 C8 C9 N7 157.47(17) . . . . ?
N4 C8 C9 C13 -21.6(3) . . . . ?
N5 C8 C9 N7 -21.2(3) . . . . ?
N5 C8 C9 C13 159.73(17) . . . . ?
N6 N5 C7 N3 -179.20(15) . . . . ?
N6 N5 C7 C6 1.7(3) . . . . ?
N6 N5 C8 N4 179.90(16) . . . . ?
N6 N5 C8 C9 -1.2(3) . . . . ?
N9 C15 C16 C17 0.3(3) . . . . ?
N9 C19 C20 N10 2.4(2) . . . . ?
N9 C19 C20 N12 -179.78(17) . . . . ?
N10 N11 C21 N12 0.57(19) . . . . ?
N10 N11 C21 C22 -178.73(16) . . . . ?
N11 N10 C20 N12 -0.25(19) . . . . ?
N11 N10 C20 C19 178.06(15) . . . . ?
N11 C21 C22 N14 -173.51(16) . . . . ?
N11 C21 C22 C26 7.1(3) . . . . ?
N12 C21 C22 N14 7.3(3) . . . . ?
N12 C21 C22 C26 -172.08(17) . . . . ?
N13 N12 C20 N10 179.20(15) . . . . ?
N13 N12 C20 C19 1.2(3) . . . . ?
N13 N12 C21 N11 -179.19(16) . . . . ?
N13 N12 C21 C22 0.1(3) . . . . ?
N14 C22 C26 C25 -2.8(3) . . . . ?
N14 C23 C24 C25 -3.0(3) . . . . ?
C2 N2 C6 C5 -0.4(3) . . . . ?
C2 N2 C6 C7 179.24(15) . . . . ?
C2 C3 C4 C5 -0.5(3) . . . . ?
C3 C4 C5 C6 0.7(3) . . . . ?
C4 C5 C6 N2 -0.3(3) . . . . ?
C4 C5 C6 C7 -179.86(17) . . . . ?
C5 C6 C7 N3 173.78(17) . . . . ?
C5 C6 C7 N5 -7.2(3) . . . . ?
C6 N2 C2 C3 0.6(3) . . . . ?
C7 N3 N4 C8 1.09(19) . . . . ?
C7 N5 C8 N4 -0.61(19) . . . . ?
C7 N5 C8 C9 178.25(16) . . . . ?
C8 N5 C7 N3 1.29(19) . . . . ?
C8 N5 C7 C6 -177.81(18) . . . . ?
C8 C9 C13 C12 177.43(17) . . . . ?
C15 N9 C19 C18 0.9(3) . . . . ?
C15 N9 C19 C20 -178.26(15) . . . . ?
C15 C16 C17 C18 0.8(3) . . . . ?
C16 C17 C18 C19 -1.0(3) . . . . ?
C17 C18 C19 N9 0.2(3) . . . . ?
C17 C18 C19 C20 179.23(17) . . . . ?
C18 C19 C20 N10 -176.82(17) . . . . ?
C18 C19 C20 N12 1.0(3) . . . . ?
C19 N9 C15 C16 -1.2(3) . . . . ?
C20 N10 N11 C21 -0.20(19) . . . . ?
C20 N12 C21 N11 -0.71(19) . . . . ?
C20 N12 C21 C22 178.57(17) . . . . ?
C21 N12 C20 N10 0.58(19) . . . . ?
C21 N12 C20 C19 -177.43(18) . . . . ?
C21 C22 C26 C25 176.54(16) . . . . ?
C22 N14 C23 C24 1.1(3) . . . . ?
C23 N14 C22 C21 -177.53(16) . . . . ?
C23 N14 C22 C26 1.8(3) . . . . ?
C23 C24 C25 C26 1.8(3) . . . . ?
C24 C25 C26 C22 0.8(3) . . . . ?
N7 C9 C13 C12 -1.5(3) . . . . ?
N7 C10 C11 C12 -1.7(3) . . . . ?
C9 N7 C10 C11 1.1(3) . . . . ?
C9 C13 C12 C11 0.9(3) . . . . ?
C13 C12 C11 C10 0.6(3) . . . . ?
C10 N7 C9 C8 -178.48(16) . . . . ?
C10 N7 C9 C13 0.5(3) . . . . ?
